data_7000705
loop_
_publ_author_name
'Alhomaidan, Osamah'
'Beddie, Chad'
'Bai, Guangcai'
'Stephan, Douglas W.'

_publ_section_title
;
 Titanium complexes of amidophosphinimide ligands
;
_journal_issue 11
_journal_name_full 'Dalton Transactions'
_journal_page_first 1991
_journal_page_last 1998
_journal_paper_doi 10.1039/b816184d
_journal_year 2009
_chemical_formula_sum 'C15 H29 N4 P Ti'
_chemical_formula_weight 344.29
_space_group_IT_number 14
_symmetry_cell_setting monoclinic
_symmetry_space_group_name_Hall '-P 2ybc'
_symmetry_space_group_name_H-M 'P 1 21/c 1'
_atom_sites_solution_hydrogens geom
_atom_sites_solution_primary direct
_atom_sites_solution_secondary difmap
_audit_creation_method SHELXL-97
_cell_angle_alpha 90.00
_cell_angle_beta 99.569(14)
_cell_angle_gamma 90.00
_cell_formula_units_Z 4
_cell_length_a 11.0818(19)
_cell_length_b 21.565(6)
_cell_length_c 8.0593(14)
_cell_measurement_temperature 293(2)
_cell_measurement_theta_max 25.0
_cell_measurement_theta_min 2.0
_cell_volume 1899.2(7)
_computing_structure_refinement 'SHELXL-97 (Sheldrick, 1997)'
_computing_structure_solution 'SHELXS-97 (Sheldrick, 1990)'
_diffrn_ambient_temperature 293(2)
_diffrn_measured_fraction_theta_full 0.989
_diffrn_measured_fraction_theta_max 0.989
_diffrn_measurement_device_type 'Bruker SMART system'
_diffrn_measurement_method CCD
_diffrn_radiation_monochromator graphite
_diffrn_radiation_source 'fine-focus sealed tube'
_diffrn_radiation_type MoK\a
_diffrn_radiation_wavelength 0.71073
_diffrn_reflns_av_R_equivalents 0.0271
_diffrn_reflns_av_sigmaI/netI 0.0300
_diffrn_reflns_limit_h_max 7
_diffrn_reflns_limit_h_min -13
_diffrn_reflns_limit_k_max 25
_diffrn_reflns_limit_k_min -24
_diffrn_reflns_limit_l_max 9
_diffrn_reflns_limit_l_min -9
_diffrn_reflns_number 9474
_diffrn_reflns_theta_full 25.00
_diffrn_reflns_theta_max 25.00
_diffrn_reflns_theta_min 1.86
_exptl_absorpt_coefficient_mu 0.535
_exptl_absorpt_correction_T_max 0.262695
_exptl_absorpt_correction_T_min 0.150200
_exptl_absorpt_correction_type empirical
_exptl_crystal_colour yellow
_exptl_crystal_density_diffrn 1.204
_exptl_crystal_density_method 'not measured'
_exptl_crystal_description blocks
_exptl_crystal_F_000 736
_exptl_crystal_size_max 0.32
_exptl_crystal_size_mid 0.28
_exptl_crystal_size_min 0.23
_refine_diff_density_max 0.632
_refine_diff_density_min -0.296
_refine_diff_density_rms 0.052
_refine_ls_extinction_method none
_refine_ls_goodness_of_fit_ref 1.033
_refine_ls_hydrogen_treatment constr
_refine_ls_matrix_type full
_refine_ls_number_parameters 190
_refine_ls_number_reflns 3303
_refine_ls_number_restraints 0
_refine_ls_restrained_S_all 1.033
_refine_ls_R_factor_all 0.0598
_refine_ls_R_factor_gt 0.0463
_refine_ls_shift/su_max 0.004
_refine_ls_shift/su_mean 0.001
_refine_ls_structure_factor_coef Fsqd
_refine_ls_weighting_details 'calc w=1/[\s^2^(Fo^2^)+(0.1274P)^2^+0.0000P] where P=(Fo^2^+2Fc^2^)/3'
_refine_ls_weighting_scheme calc
_refine_ls_wR_factor_gt 0.1577
_refine_ls_wR_factor_ref 0.1701
_reflns_number_gt 2627
_reflns_number_total 3303
_reflns_threshold_expression >2sigma(I)
_cod_data_source_file b816184d.txt
_cod_data_source_block MeC(CH2NMe)3PNTiCpMe2
_cod_depositor_comments
;
The following automatic conversions were performed:
'_symmetry_cell_setting' value 'Monoclinic' changed to 'monoclinic'
according to '/home/saulius/struct/CIF-dictionaries/cif_core.dic'
dictionary named 'cif_core.dic' version 2.4.1 from 2010-06-29.

Automatic conversion script
Id: cif_fix_enum 1527 2010-12-29 10:47:43Z saulius 
;
_cod_original_sg_symbol_H-M P2(1)/c
_cod_database_code 7000705

loop_
_symmetry_equiv_pos_as_xyz
'x, y, z'
'-x, y+1/2, -z+1/2'
'-x, -y, -z'
'x, -y-1/2, z-1/2'

loop_
_atom_site_label
_atom_site_type_symbol
_atom_site_fract_x
_atom_site_fract_y
_atom_site_fract_z
_atom_site_U_iso_or_equiv
_atom_site_adp_type
_atom_site_occupancy
_atom_site_symmetry_multiplicity
_atom_site_calc_flag
_atom_site_refinement_flags
_atom_site_disorder_assembly
_atom_site_disorder_group
Ti1 Ti 0.65119(4) 0.10385(2) 0.68929(7) 0.0535(2) Uani 1 1 d . . .
P1 P 0.93509(6) 0.13907(3) 0.87430(8) 0.0443(2) Uani 1 1 d . . .
N1 N 0.8066(2) 0.12491(12) 0.7709(3) 0.0614(6) Uani 1 1 d . . .
N2 N 0.9570(2) 0.11851(12) 1.0760(3) 0.0611(7) Uani 1 1 d . . .
N3 N 0.9751(2) 0.21310(11) 0.8845(3) 0.0600(6) Uani 1 1 d . . .
N4 N 1.0504(2) 0.10435(13) 0.8047(3) 0.0635(7) Uani 1 1 d . . .
C1 C 0.5219(8) 0.0999(4) 0.8956(11) 0.143(3) Uani 1 1 d . . .
H1A H 0.5337 0.0722 0.9933 0.172 Uiso 1 1 calc R . .
C2 C 0.5650(6) 0.1571(5) 0.8955(10) 0.131(2) Uani 1 1 d . . .
H2A H 0.6125 0.1776 0.9937 0.158 Uiso 1 1 calc R . .
C3 C 0.5250(7) 0.1846(3) 0.7536(14) 0.138(2) Uani 1 1 d . . .
H3A H 0.5343 0.2287 0.7290 0.166 Uiso 1 1 calc R . .
C4 C 0.4454(7) 0.1413(7) 0.6522(9) 0.177(4) Uani 1 1 d . . .
H4A H 0.3908 0.1496 0.5459 0.213 Uiso 1 1 calc R . .
C5 C 0.4509(6) 0.0877(4) 0.7501(14) 0.153(3) Uani 1 1 d . . .
H5A H 0.4010 0.0504 0.7234 0.183 Uiso 1 1 calc R . .
C6 C 0.6353(4) 0.1211(2) 0.4250(5) 0.0924(12) Uani 1 1 d . . .
H6A H 0.6287 0.1649 0.4045 0.139 Uiso 1 1 calc R . .
H6B H 0.5637 0.1007 0.3665 0.139 Uiso 1 1 calc R . .
H6C H 0.7065 0.1054 0.3854 0.139 Uiso 1 1 calc R . .
C7 C 0.6638(4) 0.0057(2) 0.6876(7) 0.120(2) Uani 1 1 d . . .
H7A H 0.6716 -0.0096 0.8007 0.180 Uiso 1 1 calc R . .
H7B H 0.7342 -0.0064 0.6402 0.180 Uiso 1 1 calc R . .
H7C H 0.5914 -0.0112 0.6211 0.180 Uiso 1 1 calc R . .
C8 C 1.2869(3) 0.17701(18) 1.1462(5) 0.0815(10) Uani 1 1 d . . .
H8A H 1.3296 0.1387 1.1748 0.122 Uiso 1 1 calc R . .
H8B H 1.2795 0.1992 1.2472 0.122 Uiso 1 1 calc R . .
H8C H 1.3317 0.2017 1.0781 0.122 Uiso 1 1 calc R . .
C9 C 1.1583(3) 0.16313(13) 1.0471(4) 0.0535(7) Uani 1 1 d . . .
C10 C 1.0853(3) 0.12400(16) 1.1549(4) 0.0638(8) Uani 1 1 d . . .
H10A H 1.1213 0.0830 1.1706 0.077 Uiso 1 1 calc R . .
H10B H 1.0899 0.1430 1.2648 0.077 Uiso 1 1 calc R . .
C11 C 0.8947(3) 0.06450(14) 1.1291(5) 0.0754(9) Uani 1 1 d . . .
H11A H 0.8114 0.0640 1.0723 0.113 Uiso 1 1 calc R . .
H11B H 0.8962 0.0663 1.2485 0.113 Uiso 1 1 calc R . .
H11C H 0.9355 0.0275 1.1018 0.113 Uiso 1 1 calc R . .
C12 C 1.1700(3) 0.12737(17) 0.8869(4) 0.0669(8) Uani 1 1 d . . .
H12A H 1.2041 0.1543 0.8102 0.080 Uiso 1 1 calc R . .
H12B H 1.2254 0.0927 0.9147 0.080 Uiso 1 1 calc R . .
C13 C 1.0430(4) 0.08891(16) 0.6285(4) 0.0740(10) Uani 1 1 d . . .
H13A H 0.9621 0.0744 0.5846 0.111 Uiso 1 1 calc R . .
H13B H 1.1014 0.0570 0.6166 0.111 Uiso 1 1 calc R . .
H13C H 1.0607 0.1251 0.5673 0.111 Uiso 1 1 calc R . .
C14 C 1.0902(3) 0.22367(13) 1.0012(4) 0.0608(7) Uani 1 1 d . . .
H14A H 1.0726 0.2434 1.1027 0.073 Uiso 1 1 calc R . .
H14B H 1.1419 0.2515 0.9493 0.073 Uiso 1 1 calc R . .
C15 C 0.8823(3) 0.26097(13) 0.8880(4) 0.0608(7) Uani 1 1 d . . .
H15B H 0.8104 0.2507 0.8088 0.091 Uiso 1 1 calc R . .
H15A H 0.9137 0.3002 0.8584 0.091 Uiso 1 1 calc R . .
H15C H 0.8619 0.2635 0.9990 0.091 Uiso 1 1 calc R . .

loop_
_atom_site_aniso_label
_atom_site_aniso_U_11
_atom_site_aniso_U_22
_atom_site_aniso_U_33
_atom_site_aniso_U_23
_atom_site_aniso_U_13
_atom_site_aniso_U_12
Ti1 0.0402(4) 0.0603(4) 0.0596(4) -0.0045(2) 0.0074(2) 0.0015(2)
P1 0.0428(4) 0.0483(4) 0.0415(4) -0.0023(3) 0.0062(3) 0.0009(3)
N1 0.0498(15) 0.0679(15) 0.0635(16) -0.0070(13) 0.0010(12) -0.0020(12)
N2 0.0590(16) 0.0703(15) 0.0549(15) 0.0105(12) 0.0119(12) -0.0068(12)
N3 0.0549(14) 0.0516(13) 0.0684(16) -0.0008(11) -0.0052(12) 0.0027(10)
N4 0.0566(16) 0.0849(18) 0.0501(14) -0.0181(12) 0.0122(12) 0.0033(12)
C1 0.130(6) 0.182(7) 0.141(6) 0.035(5) 0.091(5) 0.024(5)
C2 0.102(4) 0.186(7) 0.117(5) -0.053(5) 0.052(4) 0.020(5)
C3 0.134(6) 0.121(4) 0.174(7) 0.001(5) 0.064(5) 0.069(4)
C4 0.085(4) 0.347(13) 0.100(4) 0.005(7) 0.014(4) 0.129(6)
C5 0.059(3) 0.229(9) 0.179(7) -0.058(7) 0.046(4) -0.029(4)
C6 0.065(2) 0.142(4) 0.067(2) 0.007(2) -0.0008(18) -0.025(2)
C7 0.077(3) 0.072(3) 0.196(6) -0.007(3) -0.019(3) -0.0047(19)
C8 0.0522(19) 0.103(3) 0.083(2) -0.009(2) -0.0079(17) 0.0024(17)
C9 0.0421(15) 0.0662(16) 0.0508(16) -0.0034(13) 0.0037(12) 0.0039(12)
C10 0.0614(19) 0.0773(19) 0.0502(16) 0.0123(15) 0.0025(14) 0.0092(15)
C11 0.088(3) 0.070(2) 0.073(2) 0.0162(16) 0.0290(19) -0.0060(17)
C12 0.0487(18) 0.088(2) 0.066(2) -0.0073(17) 0.0149(15) 0.0094(15)
C13 0.099(3) 0.077(2) 0.0500(18) -0.0079(15) 0.0250(18) 0.0138(18)
C14 0.0565(17) 0.0591(16) 0.0624(18) -0.0052(13) -0.0030(14) -0.0063(13)
C15 0.0589(18) 0.0535(16) 0.0703(19) 0.0042(14) 0.0120(15) 0.0106(13)

loop_
_atom_type_symbol
_atom_type_description
_atom_type_scat_dispersion_real
_atom_type_scat_dispersion_imag
_atom_type_scat_source
C C 0.0033 0.0016 'International Tables Vol C Tables 4.2.6.8 and 6.1.1.4'
H H 0.0000 0.0000 'International Tables Vol C Tables 4.2.6.8 and 6.1.1.4'
N N 0.0061 0.0033 'International Tables Vol C Tables 4.2.6.8 and 6.1.1.4'
P P 0.1023 0.0942 'International Tables Vol C Tables 4.2.6.8 and 6.1.1.4'
Ti Ti 0.2776 0.4457 'International Tables Vol C Tables 4.2.6.8 and 6.1.1.4'

loop_
_geom_angle_atom_site_label_1
_geom_angle_atom_site_label_2
_geom_angle_atom_site_label_3
_geom_angle
_geom_angle_site_symmetry_1
_geom_angle_site_symmetry_3
_geom_angle_publ_flag
N1 Ti1 C7 101.20(13) . . ?
N1 Ti1 C6 103.60(14) . . ?
C7 Ti1 C6 99.3(2) . . ?
N1 Ti1 C3 107.6(3) . . ?
C7 Ti1 C3 141.7(2) . . ?
C6 Ti1 C3 97.9(3) . . ?
N1 Ti1 C2 95.5(2) . . ?
C7 Ti1 C2 121.8(3) . . ?
C6 Ti1 C2 130.0(3) . . ?
C3 Ti1 C2 32.1(2) . . ?
N1 Ti1 C1 114.0(3) . . ?
C7 Ti1 C1 91.0(3) . . ?
C6 Ti1 C1 138.2(3) . . ?
C3 Ti1 C1 54.5(2) . . ?
C2 Ti1 C1 32.6(2) . . ?
N1 Ti1 C5 146.4(3) . . ?
C7 Ti1 C5 85.4(3) . . ?
C6 Ti1 C5 107.8(3) . . ?
C3 Ti1 C5 56.7(3) . . ?
C2 Ti1 C5 54.7(2) . . ?
C1 Ti1 C5 32.4(2) . . ?
N1 Ti1 C4 142.8(4) . . ?
C7 Ti1 C4 113.5(4) . . ?
C6 Ti1 C4 84.2(2) . . ?
C3 Ti1 C4 35.4(3) . . ?
C2 Ti1 C4 55.4(2) . . ?
C1 Ti1 C4 54.9(2) . . ?
C5 Ti1 C4 34.0(3) . . ?
N1 P1 N3 115.44(13) . . ?
N1 P1 N4 114.73(14) . . ?
N3 P1 N4 103.73(14) . . ?
N1 P1 N2 116.32(14) . . ?
N3 P1 N2 102.36(13) . . ?
N4 P1 N2 102.40(14) . . ?
P1 N1 Ti1 169.05(19) . . ?
C11 N2 C10 114.3(2) . . ?
C11 N2 P1 120.1(2) . . ?
C10 N2 P1 112.15(19) . . ?
C15 N3 C14 114.6(2) . . ?
C15 N3 P1 120.0(2) . . ?
C14 N3 P1 112.19(18) . . ?
C13 N4 C12 114.9(3) . . ?
C13 N4 P1 121.0(2) . . ?
C12 N4 P1 112.56(19) . . ?
C2 C1 C5 110.2(8) . . ?
C2 C1 Ti1 72.9(3) . . ?
C5 C1 Ti1 74.1(4) . . ?
C3 C2 C1 110.8(7) . . ?
C3 C2 Ti1 73.7(3) . . ?
C1 C2 Ti1 74.5(3) . . ?
C2 C3 C4 106.9(7) . . ?
C2 C3 Ti1 74.1(3) . . ?
C4 C3 Ti1 74.0(3) . . ?
C5 C4 C3 104.5(6) . . ?
C5 C4 Ti1 72.5(3) . . ?
C3 C4 Ti1 70.6(3) . . ?
C1 C5 C4 107.4(8) . . ?
C1 C5 Ti1 73.5(3) . . ?
C4 C5 Ti1 73.5(3) . . ?
C14 C9 C12 109.6(3) . . ?
C14 C9 C10 108.8(2) . . ?
C12 C9 C10 109.1(3) . . ?
C14 C9 C8 109.7(2) . . ?
C12 C9 C8 109.5(3) . . ?
C10 C9 C8 110.0(3) . . ?
N2 C10 C9 111.4(2) . . ?
N4 C12 C9 110.9(2) . . ?
N3 C14 C9 111.4(2) . . ?

loop_
_geom_bond_atom_site_label_1
_geom_bond_atom_site_label_2
_geom_bond_distance
_geom_bond_site_symmetry_2
_geom_bond_publ_flag
Ti1 N1 1.797(3) . ?
Ti1 C7 2.121(4) . ?
Ti1 C6 2.141(4) . ?
Ti1 C3 2.345(4) . ?
Ti1 C2 2.350(5) . ?
Ti1 C1 2.370(5) . ?
Ti1 C5 2.377(5) . ?
Ti1 C4 2.391(5) . ?
P1 N1 1.556(3) . ?
P1 N3 1.655(2) . ?
P1 N4 1.658(3) . ?
P1 N2 1.663(2) . ?
N2 C11 1.454(4) . ?
N2 C10 1.462(4) . ?
N3 C15 1.460(4) . ?
N3 C14 1.472(4) . ?
N4 C13 1.448(4) . ?
N4 C12 1.466(4) . ?
C1 C2 1.323(9) . ?
C1 C5 1.326(10) . ?
C2 C3 1.298(9) . ?
C3 C4 1.441(11) . ?
C4 C5 1.395(10) . ?
C8 C9 1.543(4) . ?
C9 C14 1.522(4) . ?
C9 C12 1.528(4) . ?
C9 C10 1.534(4) . ?
